data_4340428
loop_
_publ_author_name
'Chippindale, Ann M.'
'Grimshaw, Mark R.'
'Powell, Anthony V.'
'Cowley, Andrew R.'

_publ_section_title
;
 Topotactic oxidation of TiGaPO-1, a pyridine-templated titanium
 gallophosphate with a new octahedral-tetrahedral 3-D framework structure
 containing Ti(III)/Ti(IV).
;
_journal_issue 12
_journal_name_full 'Inorganic chemistry'
_journal_page_first 4121
_journal_page_last 4123
_journal_paper_doi 10.1021/ic050399y
_journal_volume 44
_journal_year 2005
_chemical_absolute_configuration unk
_chemical_compound_source
;
?
;
_chemical_formula_moiety ' Ga H3 O22 P5 Ti3, C5 H6 N'
_chemical_formula_sum 'C5 H9 Ga N O22 P5 Ti3'
_chemical_formula_weight 803.31
_chemical_name_systematic
;TiGaPO-1a                                                                                
?                                                                               
;
_space_group_IT_number 4
_symmetry_cell_setting monoclinic
_symmetry_space_group_name_Hall 'P 2yb'
_symmetry_space_group_name_H-M 'P 1 21 1'
_atom_sites_solution_hydrogens geom
_atom_sites_solution_primary direct
_audit_creation_date 04-10-06
_audit_creation_method CRYSTALS_ver_12-03-99
_cell_angle_alpha 90
_cell_angle_beta 89.9965(16)
_cell_angle_gamma 90
_cell_formula_units_Z 2
_cell_length_a 5.1028(2)
_cell_length_b 21.1626(7)
_cell_length_c 8.8581(4)
_cell_measurement_reflns_used 2072
_cell_measurement_temperature 110
_cell_measurement_theta_max 27
_cell_measurement_theta_min 5
_cell_volume 956.57(7)
_computing_cell_refinement
; 
 Denzo/Scalepack (Otwinowski & Minor, 1996) 
;
_computing_data_collection
; 
 COLLECT (Nonius BV, 1997) 
;
_computing_data_reduction
; 
 Denzo/Scalepack (Otwinowski & Minor, 1996) 
;
_computing_molecular_graphics
; 
 CAMERON (Watkin et al 1996) 
;
_computing_publication_material
; 
 CRYSTALS (Watkin et al 2001) 
;
_computing_structure_refinement
; 
 CRYSTALS (Watkin et al 2001) 
;
_computing_structure_solution
; 
 USER DEFINED STRUCTURE SOLUTION 
;
_diffrn_ambient_temperature 110
_diffrn_measured_fraction_theta_full 0.990
_diffrn_measured_fraction_theta_max 0.988
_diffrn_measurement_device_type
; 
Nonius Kappa CCD 
;
_diffrn_measurement_method \w
_diffrn_radiation_monochromator graphite
_diffrn_radiation_type 'Mo K\a'
_diffrn_radiation_wavelength 0.71073
_diffrn_reflns_av_R_equivalents 0.048
_diffrn_reflns_limit_h_max 6
_diffrn_reflns_limit_h_min -6
_diffrn_reflns_limit_k_max 27
_diffrn_reflns_limit_k_min -27
_diffrn_reflns_limit_l_max 11
_diffrn_reflns_limit_l_min -11
_diffrn_reflns_number 4118
_diffrn_reflns_theta_full 26.400
_diffrn_reflns_theta_max 27.500
_diffrn_reflns_theta_min 5.339
_diffrn_standards_decay_% 0.00
_diffrn_standards_interval_count 0
_diffrn_standards_interval_time 0
_diffrn_standards_number 0
_exptl_absorpt_coefficient_mu 3.142
_exptl_absorpt_correction_T_max 0.88
_exptl_absorpt_correction_T_min 0.86
_exptl_absorpt_correction_type multi-scan
_exptl_absorpt_process_details
; 
 Denzo/Scalepack (Otwinowski & Minor, 1996) 
;
_exptl_crystal_colour ' white '
_exptl_crystal_density_diffrn 2.789
_exptl_crystal_description ' plate '
_exptl_crystal_F_000 788.000
_exptl_crystal_size_max 0.20
_exptl_crystal_size_mid 0.04
_exptl_crystal_size_min 0.04
_refine_diff_density_max 1.56
_refine_diff_density_min -1.91
_refine_ls_abs_structure_details 'Flack, 1843 Friedel-pairs'
_refine_ls_abs_structure_Flack 0.61(3)
_refine_ls_extinction_method None
_refine_ls_goodness_of_fit_ref 1.0995
_refine_ls_hydrogen_treatment mixed
_refine_ls_matrix_type full
_refine_ls_number_parameters 347
_refine_ls_number_reflns 3305
_refine_ls_R_factor_all 0.0642
_refine_ls_R_factor_gt 0.0456
_refine_ls_shift/su_max 0.003231
_refine_ls_structure_factor_coef F
_refine_ls_weighting_details
;
Method = Prince modified Chebychev polynomial, (Watkin, 1994) 
 W = [weight] * [1-(deltaF/6*sigmaF)^2]^2 
 
 0.634 0.229 0.372 
;
_refine_ls_weighting_scheme calc
_refine_ls_wR_factor_all 0.0727
_refine_ls_wR_factor_gt 0.0510
_refine_ls_wR_factor_ref 0.0510
_reflns_limit_h_max 6
_reflns_limit_h_min -6
_reflns_limit_k_max 27
_reflns_limit_k_min -27
_reflns_limit_l_max 11
_reflns_limit_l_min 0
_reflns_number_gt 3305
_reflns_number_total 4099
_reflns_threshold_expression I>2.00u(I)
_cod_data_source_file ic050399ysi20050317_053424.cif
_cod_data_source_block CRYSTALS_cif
_cod_depositor_comments
;
The following automatic conversions were performed:

'_symmetry_cell_setting' value 'Monoclinic' changed to 'monoclinic'
according to
/usr/data/users/saulius/automatic-downloads/retrospective/ACS/lib/dictionaries/cif_core.dic
dictionary named 'cif_core.dic' version 2.4.2 from 2011-04-26.

Automatic conversion script
Id: cif_fix_values 2281 2013-09-26 08:29:07Z andrius 
;
_cod_original_sg_symbol_H-M 'P 1 21 1 '
_cod_original_formula_sum ' C5 H9 Ga N O22 P5 Ti3 '
_cod_database_code 4340428

loop_
_symmetry_equiv_pos_as_xyz
x,y,z
-x,y+1/2,-z

loop_
_atom_site_label
_atom_site_type_symbol
_atom_site_fract_x
_atom_site_fract_y
_atom_site_fract_z
_atom_site_U_iso_or_equiv
_atom_site_occupancy
_atom_site_adp_type
Ti1 Ti -0.7209(3) -0.15835(8) -0.47186(16) 0.0080 1.0000 Uani
Ti2 Ti -0.9832(3) -0.06454(8) 0.01000(17) 0.0082 1.0000 Uani
Ti3 Ti -1.2751(3) 0.04166(8) 0.48775(16) 0.0068 1.0000 Uani
Ga1 Ga -1.30620(12) -0.30983(8) -0.25198(7) 0.0122 1.0000 Uani
P1 P -1.2063(5) -0.17416(11) -0.2251(2) 0.0088 1.0000 Uani
P2 P -0.7939(5) 0.05294(11) 0.2423(2) 0.0087 1.0000 Uani
P3 P -0.7631(5) -0.01204(11) -0.3296(2) 0.0084 1.0000 Uani
P4 P -1.2377(5) -0.1039(1) 0.3462(2) 0.0081 1.0000 Uani
P5 P -0.7948(3) -0.30867(15) -0.44152(16) 0.0099 1.0000 Uani
O1 O -0.9388(13) -0.1769(3) -0.2985(6) 0.0088 1.0000 Uani
O2 O -0.7165(13) -0.2482(3) -0.5266(6) 0.0084 1.0000 Uani
O3 O -0.7518(11) -0.0705(3) -0.4280(6) 0.0083 1.0000 Uani
O4 O -1.2528(13) -0.2379(3) -0.1409(7) 0.0099 1.0000 Uani
O5 O -1.4188(12) -0.1666(3) -0.3442(6) 0.0092 1.0000 Uani
O6 O -1.2177(12) -0.1217(3) -0.1085(6) 0.0089 1.0000 Uani
O7 O -0.8227(11) -0.0298(3) -0.1649(6) 0.0086 1.0000 Uani
O8 O -0.4932(12) 0.0228(3) -0.3304(6) 0.0085 1.0000 Uani
O9 O -0.9764(12) 0.0333(3) -0.3828(6) 0.0084 1.0000 Uani
O10 O -0.7316(15) -0.1256(3) 0.0412(8) 0.0157 1.0000 Uani
O11 O -1.0689(13) 0.0579(3) 0.3119(6) 0.0088 1.0000 Uani
O12 O -1.2908(13) 0.1327(3) 0.5323(6) 0.0085 1.0000 Uani
O13 O -1.2472(12) -0.0467(3) 0.4494(6) 0.0082 1.0000 Uani
O14 O -0.7351(13) 0.1151(3) 0.1543(6) 0.0094 1.0000 Uani
O15 O -0.5918(12) 0.0443(3) 0.3658(6) 0.0093 1.0000 Uani
O16 O -0.7796(12) -0.0019(3) 0.1280(6) 0.0089 1.0000 Uani
O17 O -1.1997(11) -0.0844(3) 0.1813(6) 0.0086 1.0000 Uani
O18 O -1.4931(12) -0.1406(3) 0.3565(6) 0.0085 1.0000 Uani
O19 O -1.0139(12) -0.1487(3) 0.3924(7) 0.0085 1.0000 Uani
O20 O -1.2797(15) 0.0047(3) -0.0331(7) 0.0132 1.0000 Uani
O21 O -1.0955(7) -0.3091(4) -0.4177(4) 0.0110 1.0000 Uani
O22 O -1.6584(7) -0.3099(4) -0.2864(4) 0.0111 1.0000 Uani
N1 N -1.0361(18) 0.2569(4) -0.1652(9) 0.0217 1.0000 Uani
C1 C -0.842(2) 0.2278(5) -0.2370(11) 0.0179 1.0000 Uani
C2 C -0.797(2) 0.1643(5) -0.222(1) 0.0184 1.0000 Uani
C3 C -0.973(2) 0.1313(4) -0.1322(9) 0.0180 1.0000 Uani
C4 C -1.178(2) 0.1622(5) -0.0610(11) 0.0195 1.0000 Uani
C5 C -1.204(2) 0.2246(5) -0.074(1) 0.0133 1.0000 Uani
H1 H -1.31(2) 0.010(4) -0.127(3) 0.03(3) 1.0000 Uiso
H2 H -1.231(19) 0.039(2) 0.009(8) 0.02(3) 1.0000 Uiso
H3 H -0.587(9) -0.116(4) -0.000(9) 0.02(2) 1.0000 Uiso
H4 H -0.9517 0.0846 -0.1188 0.0217 1.0000 Uiso
H5 H -0.6465 0.1430 -0.2730 0.0221 1.0000 Uiso
H6 H -0.7245 0.2532 -0.3042 0.0215 1.0000 Uiso
H7 H -1.0595 0.3035 -0.1784 0.0261 1.0000 Uiso
H8 H -1.3444 0.2474 -0.0178 0.0160 1.0000 Uiso
H9 H -1.3068 0.1376 0.0005 0.0234 1.0000 Uiso

loop_
_atom_site_aniso_label
_atom_site_aniso_U_11
_atom_site_aniso_U_22
_atom_site_aniso_U_33
_atom_site_aniso_U_23
_atom_site_aniso_U_13
_atom_site_aniso_U_12
Ti1 0.0086(5) 0.0056(4) 0.0097(4) -0.0006(4) 0.0010(4) -0.0002(4)
Ti2 0.0095(4) 0.0071(4) 0.0080(4) -0.0011(4) 0.0018(3) -0.0031(4)
Ti3 0.0066(7) 0.0040(6) 0.0098(6) 0.0007(5) 0.0004(5) 0.0005(5)
Ga1 0.0137(3) 0.0088(3) 0.0141(3) -0.0005(4) 0.0012(2) 0.0011(5)
P1 0.0085(7) 0.0071(6) 0.0108(6) -0.0004(5) 0.0007(5) -0.0005(6)
P2 0.0097(6) 0.0065(6) 0.0099(6) -0.0014(5) 0.0011(5) -0.0006(6)
P3 0.0087(7) 0.0065(6) 0.0100(6) -0.0012(5) 0.0004(5) -0.0010(6)
P4 0.0087(7) 0.0060(6) 0.0098(6) -0.0001(5) 0.0013(5) -0.0003(6)
P5 0.0109(5) 0.0065(5) 0.0123(5) -0.0008(7) 0.0022(4) 0.0011(8)
O1 0.0086(8) 0.0070(7) 0.0107(7) -0.0005(7) 0.0007(7) -0.0001(7)
O2 0.009(1) 0.0059(9) 0.010(1) -0.0006(9) 0.0014(9) -0.0003(9)
O3 0.0088(8) 0.0062(7) 0.0100(8) -0.0009(7) 0.0008(7) -0.0008(7)
O4 0.0095(11) 0.0081(11) 0.012(1) 0.000(1) 0.001(1) -0.001(1)
O5 0.0089(11) 0.008(1) 0.011(1) -0.001(1) 0.000(1) -0.000(1)
O6 0.0096(8) 0.0072(7) 0.0099(7) -0.0010(7) 0.0009(7) -0.0013(7)
O7 0.0094(8) 0.0071(7) 0.0092(8) -0.0011(7) 0.0016(7) -0.0020(7)
O8 0.0087(11) 0.007(1) 0.010(1) -0.001(1) 0.000(1) -0.001(1)
O9 0.0081(11) 0.007(1) 0.010(1) -0.001(1) -0.001(1) -0.000(1)
O10 0.013(4) 0.011(3) 0.023(3) 0.005(3) -0.001(3) 0.000(3)
O11 0.0094(8) 0.0068(7) 0.0103(7) -0.0008(7) 0.0009(7) -0.0003(7)
O12 0.009(1) 0.006(1) 0.0101(9) -0.0003(9) 0.0013(9) 0.0002(9)
O13 0.0089(8) 0.0059(8) 0.0098(8) -0.0002(7) 0.0010(7) -0.0003(7)
O14 0.0109(11) 0.007(1) 0.011(1) -0.000(1) 0.001(1) -0.001(1)
O15 0.0101(11) 0.007(1) 0.010(1) -0.001(1) 0.001(1) 0.000(1)
O16 0.0101(8) 0.0071(7) 0.0094(7) -0.0012(7) 0.0009(7) -0.0013(7)
O17 0.0097(8) 0.0072(8) 0.0088(8) -0.0007(7) 0.0018(7) -0.0019(7)
O18 0.0087(11) 0.007(1) 0.0104(11) -0.000(1) 0.001(1) -0.000(1)
O19 0.0082(11) 0.0062(11) 0.011(1) 0.000(1) 0.000(1) -0.000(1)
O20 0.019(4) 0.007(3) 0.013(3) -0.005(2) -0.004(3) 0.003(3)
O21 0.0119(7) 0.0077(7) 0.0134(7) -0.0005(8) 0.0015(7) 0.0009(8)
O22 0.0124(7) 0.0077(7) 0.0131(7) -0.0006(8) 0.0017(7) 0.0009(8)
N1 0.036(5) 0.010(3) 0.019(4) 0.002(3) 0.010(3) -0.000(3)
C1 0.012(4) 0.023(4) 0.019(4) 0.000(3) -0.003(3) -0.000(3)
C2 0.020(5) 0.024(4) 0.011(4) -0.002(3) -0.002(3) -0.003(3)
C3 0.037(5) 0.006(4) 0.011(4) -0.003(3) 0.005(3) -0.004(3)
C4 0.017(5) 0.018(3) 0.023(4) 0.005(3) 0.003(3) 0.001(3)
C5 0.011(4) 0.014(3) 0.015(4) -0.002(3) 0.004(3) 0.009(3)

loop_
_atom_type_symbol
_atom_type_scat_dispersion_real
_atom_type_scat_dispersion_imag
_atom_type_scat_Cromer_Mann_a1
_atom_type_scat_Cromer_Mann_b1
_atom_type_scat_Cromer_Mann_a2
_atom_type_scat_Cromer_Mann_b2
_atom_type_scat_Cromer_Mann_a3
_atom_type_scat_Cromer_Mann_b3
_atom_type_scat_Cromer_Mann_a4
_atom_type_scat_Cromer_Mann_b4
_atom_type_scat_Cromer_Mann_c
_atom_type_scat_source
'C   ' 0.0033 0.0016 2.3100 20.8439 1.0200 10.2075 1.5886 0.5687 0.8650 51.6512 0.2156 International_Tables_Vol_IV_Table_2.2B
'H   ' 0.0000 0.0000 0.4930 10.5109 0.3229 26.1257 0.1402 3.1424 0.0408 57.7998 0.0030 International_Tables_Vol_IV_Table_2.2B
'Ga  ' 0.2307 1.6083 15.2354 3.0669 6.7006 0.2412 4.3591 10.7805 2.9623 61.4135 1.7189 International_Tables_Vol_IV_Table_2.2B
'N   ' 0.0061 0.0033 12.2126 0.0057 3.1322 9.8933 2.0125 28.9975 1.1663 0.5826 -11.5290 International_Tables_Vol_IV_Table_2.2B
'O   ' 0.0106 0.0060 3.0485 13.2771 2.2868 5.7011 1.5463 0.3239 0.8670 32.9089 0.2508 International_Tables_Vol_IV_Table_2.2B
'P   ' 0.1023 0.0942 6.4345 1.9067 4.1791 27.1570 1.7800 0.5260 1.4908 68.1645 1.1149 International_Tables_Vol_IV_Table_2.2B
'Ti  ' 0.2776 0.4457 9.7595 7.8508 7.3558 0.5000 1.6991 35.6338 1.9021 116.1050 1.2807 International_Tables_Vol_IV_Table_2.2B

loop_
_geom_angle_atom_site_label_1
_geom_angle_site_symmetry_1
_geom_angle_atom_site_label_2
_geom_angle_atom_site_label_3
_geom_angle_site_symmetry_3
_geom_angle
_geom_angle_publ_flag
O1 . Ti1 O2 . 90.4(3) yes
O1 . Ti1 O3 . 89.3(3) yes
O2 . Ti1 O3 . 175.2(3) yes
O1 . Ti1 O5 1_655 88.6(3) yes
O2 . Ti1 O5 1_655 92.8(3) yes
O3 . Ti1 O5 1_655 92.0(3) yes
O1 . Ti1 O18 1_654 178.4(3) yes
O2 . Ti1 O18 1_654 89.2(3) yes
O3 . Ti1 O18 1_654 91.2(3) yes
O5 1_655 Ti1 O18 1_654 89.9(2) yes
O1 . Ti1 O19 1_554 94.1(3) yes
O2 . Ti1 O19 1_554 87.6(3) yes
O3 . Ti1 O19 1_554 87.7(2) yes
O5 1_655 Ti1 O19 1_554 177.3(3) yes
O18 1_654 Ti1 O19 1_554 87.5(3) yes
O6 . Ti2 O7 . 93.7(2) yes
O6 . Ti2 O10 . 94.1(3) yes
O7 . Ti2 O10 . 95.4(3) yes
O6 . Ti2 O16 . 174.3(3) yes
O7 . Ti2 O16 . 86.9(2) yes
O10 . Ti2 O16 . 91.5(3) yes
O6 . Ti2 O17 . 86.5(2) yes
O7 . Ti2 O17 . 167.2(3) yes
O10 . Ti2 O17 . 97.4(3) yes
O16 . Ti2 O17 . 91.8(2) yes
O6 . Ti2 O20 . 84.1(3) yes
O7 . Ti2 O20 . 83.9(3) yes
O10 . Ti2 O20 . 178.0(4) yes
O16 . Ti2 O20 . 90.4(3) yes
O17 . Ti2 O20 . 83.3(3) yes
O8 1_456 Ti3 O9 1_556 86.7(3) yes
O8 1_456 Ti3 O11 . 178.7(3) yes
O9 1_556 Ti3 O11 . 93.8(3) yes
O8 1_456 Ti3 O12 . 90.7(3) yes
O9 1_556 Ti3 O12 . 90.2(3) yes
O11 . Ti3 O12 . 90.5(3) yes
O8 1_456 Ti3 O13 . 89.4(3) yes
O9 1_556 Ti3 O13 . 87.5(2) yes
O11 . Ti3 O13 . 89.5(3) yes
O12 . Ti3 O13 . 177.7(3) yes
O8 1_456 Ti3 O15 1_455 89.5(2) yes
O9 1_556 Ti3 O15 1_455 175.2(3) yes
O11 . Ti3 O15 1_455 90.0(3) yes
O12 . Ti3 O15 1_455 92.8(3) yes
O13 . Ti3 O15 1_455 89.5(3) yes
O4 . Ga1 O14 2_345 116.86(18) yes
O4 . Ga1 O21 . 109.8(3) yes
O14 2_345 Ga1 O21 . 108.8(3) yes
O4 . Ga1 O22 . 103.7(3) yes
O14 2_345 Ga1 O22 . 101.1(3) yes
O21 . Ga1 O22 . 116.60(17) yes
O1 . P1 O4 . 108.1(4) yes
O1 . P1 O5 . 110.4(3) yes
O4 . P1 O5 . 108.3(3) yes
O1 . P1 O6 . 110.8(4) yes
O4 . P1 O6 . 107.6(3) yes
O5 . P1 O6 . 111.5(3) yes
O11 . P2 O14 . 108.6(4) yes
O11 . P2 O15 . 109.9(3) yes
O14 . P2 O15 . 109.4(3) yes
O11 . P2 O16 . 111.0(4) yes
O14 . P2 O16 . 107.3(3) yes
O15 . P2 O16 . 110.6(3) yes
O3 . P3 O7 . 110.7(3) yes
O3 . P3 O8 . 110.4(3) yes
O7 . P3 O8 . 107.1(3) yes
O3 . P3 O9 . 111.3(3) yes
O7 . P3 O9 . 107.8(3) yes
O8 . P3 O9 . 109.3(3) yes
O13 . P4 O17 . 111.3(3) yes
O13 . P4 O18 . 110.1(3) yes
O17 . P4 O18 . 107.7(3) yes
O13 . P4 O19 . 110.7(3) yes
O17 . P4 O19 . 109.1(3) yes
O18 . P4 O19 . 107.8(3) yes
O2 . P5 O12 2_345 109.9(2) yes
O2 . P5 O21 . 109.2(4) yes
O12 2_345 P5 O21 . 110.3(4) yes
O2 . P5 O22 1_655 109.5(4) yes
O12 2_345 P5 O22 1_655 108.9(4) yes
O21 . P5 O22 1_655 109.0(2) yes
Ti1 . O1 P1 . 148.4(4) yes
Ti1 . O2 P5 . 133.0(4) yes
Ti1 . O3 P3 . 156.5(4) yes
Ga1 . O4 P1 . 119.0(3) yes
Ti1 1_455 O5 P1 . 172.0(4) yes
Ti2 . O6 P1 . 141.0(4) yes
Ti2 . O7 P3 . 162.5(4) yes
Ti3 1_654 O8 P3 . 126.1(3) yes
Ti3 1_554 O9 P3 . 144.2(4) yes
Ti2 . O10 H3 . 112.1(63) no
Ti3 . O11 P2 . 144.8(4) yes
Ti3 . O12 P5 2_355 132.2(4) yes
Ti3 . O13 P4 . 153.1(4) yes
Ga1 2_355 O14 P2 . 121.4(3) yes
Ti3 1_655 O15 P2 . 166.1(4) yes
Ti2 . O16 P2 . 145.6(4) yes
Ti2 . O17 P4 . 152.2(4) yes
Ti1 1_456 O18 P4 . 131.0(3) yes
Ti1 1_556 O19 P4 . 143.7(4) yes
Ti2 . O20 H1 . 111.6(70) no
Ti2 . O20 H2 . 107.4(66) no
H1 . O20 H2 . 111.5(44) no
Ga1 . O21 P5 . 134.1(2) yes
Ga1 . O22 P5 1_455 126.5(2) yes
C1 . N1 C5 . 121.4(9) yes
C1 . N1 H7 . 119.327 no
C5 . N1 H7 . 119.316 no
N1 . C1 C2 . 122.2(11) yes
N1 . C1 H6 . 118.929 no
C2 . C1 H6 . 118.917 no
C1 . C2 C3 . 116.3(11) yes
C1 . C2 H5 . 121.872 no
C3 . C2 H5 . 121.876 no
C2 . C3 C4 . 120.7(9) yes
C2 . C3 H4 . 119.647 no
C4 . C3 H4 . 119.648 no
C3 . C4 C5 . 120.2(12) yes
C3 . C4 H9 . 119.917 no
C5 . C4 H9 . 119.923 no
N1 . C5 C4 . 119.2(11) yes
N1 . C5 H8 . 120.383 no
C4 . C5 H8 . 120.367 no

loop_
_geom_bond_atom_site_label_1
_geom_bond_atom_site_label_2
_geom_bond_site_symmetry_2
_geom_bond_distance
_geom_bond_publ_flag
Ti1 O1 . 1.936(6) yes
Ti1 O2 . 1.962(6) yes
Ti1 O3 . 1.906(7) yes
Ti1 O5 1_655 1.920(6) yes
Ti1 O18 1_654 1.950(6) yes
Ti1 O19 1_554 1.929(6) yes
Ti2 O6 . 1.999(6) yes
Ti2 O7 . 1.901(6) yes
Ti2 O10 . 1.843(7) yes
Ti2 O16 . 1.983(6) yes
Ti2 O17 . 1.924(6) yes
Ti2 O20 . 2.141(7) yes
Ti3 O8 1_456 1.998(6) yes
Ti3 O9 1_556 1.916(6) yes
Ti3 O11 . 1.911(6) yes
Ti3 O12 . 1.968(6) yes
Ti3 O13 . 1.906(6) yes
Ti3 O15 1_455 1.945(6) yes
Ga1 O4 . 1.832(6) yes
Ga1 O14 2_345 1.822(6) yes
Ga1 O21 . 1.819(4) yes
Ga1 O22 . 1.823(4) yes
P1 O1 . 1.513(7) yes
P1 O4 . 1.560(6) yes
P1 O5 . 1.522(6) yes
P1 O6 . 1.518(6) yes
P2 O11 . 1.536(7) yes
P2 O14 . 1.558(6) yes
P2 O15 . 1.514(6) yes
P2 O16 . 1.541(6) yes
P3 O3 . 1.514(6) yes
P3 O7 . 1.537(6) yes
P3 O8 . 1.562(6) yes
P3 O9 . 1.525(6) yes
P4 O13 . 1.518(6) yes
P4 O17 . 1.530(6) yes
P4 O18 . 1.520(6) yes
P4 O19 . 1.539(6) yes
P5 O2 . 1.539(7) yes
P5 O12 2_345 1.542(7) yes
P5 O21 . 1.549(4) yes
P5 O22 1_655 1.541(4) yes
O10 H3 . 0.85(6) no
O20 H1 . 0.85(6) no
O20 H2 . 0.85(6) no
N1 C1 . 1.328(13) yes
N1 C5 . 1.359(14) yes
N1 H7 . 1.000 no
C1 C2 . 1.370(11) yes
C1 H6 . 1.000 no
C2 C3 . 1.388(13) yes
C2 H5 . 1.000 no
C3 C4 . 1.385(16) yes
C3 H4 . 1.000 no
C4 C5 . 1.333(9) yes
C4 H9 . 1.000 no
C5 H8 . 1.000 no
